data_1540450
loop_
_publ_author_name
'Luisier, N.'
'Scopelliti, R.'
'Severin, K.'

_publ_section_title
;
 Supramolecular gels based on boronate esters and imidazolyl donors.
;
_journal_issue 2
_journal_name_full 'Soft matter'
_journal_page_first 588
_journal_page_last 593
_journal_paper_doi 10.1039/c5sm02298c
_journal_volume 12
_journal_year 2016
_chemical_formula_moiety 'C22 H19 B N2 O2, C7 H8'
_chemical_formula_sum 'C29 H27 B N2 O2'
_chemical_formula_weight 446.34
_chemical_name_systematic 'Adduct of N-methylimidazole and 2-([1,1'-biphenyl]-4-yl)benzo[d][1,3,2]dioxaborole'
_space_group_IT_number 19
_symmetry_cell_setting orthorhombic
_symmetry_space_group_name_Hall 'P 2ac 2ab'
_symmetry_space_group_name_H-M 'P 21 21 21'
_atom_sites_solution_hydrogens geom
_atom_sites_solution_primary direct
_atom_sites_solution_secondary difmap
_audit_creation_method SHELXL-97
_audit_update_record
;
2015-09-09 deposited with the CCDC.
2015-10-22 downloaded from the CCDC.
;
_cell_angle_alpha 90.00
_cell_angle_beta 90.00
_cell_angle_gamma 90.00
_cell_formula_units_Z 4
_cell_length_a 6.0490(5)
_cell_length_b 14.0088(16)
_cell_length_c 27.989(3)
_cell_measurement_reflns_used 139
_cell_measurement_temperature 100(2)
_cell_measurement_theta_max 22
_cell_measurement_theta_min 3
_cell_volume 2371.8(4)
_computing_cell_refinement 'Dirax/lsq (Duisenberg & Schreurs, 1989-2000)'
_computing_data_collection 'Collect (Bruker AXS BV, 1997-2004)'
_computing_data_reduction 'EvalCCD (Duisenberg & Schreurs, 1990-2000)'
_computing_molecular_graphics 'Bruker SHELXTL'
_computing_publication_material 'Bruker SHELXTL'
_computing_structure_refinement 'SHELXL-97 (Sheldrick, 1997)'
_computing_structure_solution 'SHELXS-97 (Sheldrick, 1990)'
_diffrn_ambient_temperature 100(2)
_diffrn_measured_fraction_theta_full 0.994
_diffrn_measured_fraction_theta_max 0.994
_diffrn_measurement_device_type 'Bruker APEX II CCD'
_diffrn_measurement_method 'phi and omega scans'
_diffrn_radiation_monochromator graphite
_diffrn_radiation_source 'fine-focus sealed tube'
_diffrn_radiation_type MoK\a
_diffrn_radiation_wavelength 0.71073
_diffrn_reflns_av_R_equivalents 0.0976
_diffrn_reflns_av_sigmaI/netI 0.0832
_diffrn_reflns_limit_h_max 7
_diffrn_reflns_limit_h_min -7
_diffrn_reflns_limit_k_max 18
_diffrn_reflns_limit_k_min -18
_diffrn_reflns_limit_l_max 36
_diffrn_reflns_limit_l_min -36
_diffrn_reflns_number 27422
_diffrn_reflns_theta_full 27.51
_diffrn_reflns_theta_max 27.51
_diffrn_reflns_theta_min 1.63
_exptl_absorpt_coefficient_mu 0.078
_exptl_absorpt_correction_T_max 0.7456
_exptl_absorpt_correction_T_min 0.5867
_exptl_absorpt_correction_type multi-scan
_exptl_absorpt_process_details 'SADABS 2008, Bruker AXS, 2008'
_exptl_crystal_colour colourless
_exptl_crystal_density_diffrn 1.250
_exptl_crystal_density_method 'not measured'
_exptl_crystal_description prism
_exptl_crystal_F_000 944
_exptl_crystal_recrystallization_method 'Re-crystallisation from solvent: Toluene'
_exptl_crystal_size_max 0.59
_exptl_crystal_size_mid 0.20
_exptl_crystal_size_min 0.17
_refine_diff_density_max 0.431
_refine_diff_density_min -0.385
_refine_diff_density_rms 0.090
_refine_ls_abs_structure_details 'Flack H D (1983), Acta Cryst. A39, 876-881'
_refine_ls_abs_structure_Flack 0(3)
_refine_ls_extinction_method none
_refine_ls_goodness_of_fit_ref 1.109
_refine_ls_hydrogen_treatment constr
_refine_ls_matrix_type full
_refine_ls_number_parameters 309
_refine_ls_number_reflns 5392
_refine_ls_number_restraints 0
_refine_ls_restrained_S_all 1.109
_refine_ls_R_factor_all 0.1215
_refine_ls_R_factor_gt 0.0722
_refine_ls_shift/su_max 0.000
_refine_ls_shift/su_mean 0.000
_refine_ls_structure_factor_coef Fsqd
_refine_ls_weighting_details 'calc w=1/[\s^2^(Fo^2^)+(0.0135P)^2^+5.5799P] where P=(Fo^2^+2Fc^2^)/3'
_refine_ls_weighting_scheme calc
_refine_ls_wR_factor_gt 0.1474
_refine_ls_wR_factor_ref 0.1723
_reflns_number_gt 3790
_reflns_number_total 5392
_reflns_threshold_expression >2sigma(I)
_cod_data_source_file c5sm02298c4.cif
_cod_data_source_block nl349d
_cod_depositor_comments 'Adding full bibliography for 1540448--1540453.cif.'
_cod_database_code 1540450
_publcif_datablock.id {242dae09-cf69-4a77-884e-c9085e6a72f8}

loop_
_symmetry_equiv_pos_as_xyz
'x, y, z'
'-x+1/2, -y, z+1/2'
'-x, y+1/2, -z+1/2'
'x+1/2, -y+1/2, -z'

loop_
_atom_site_label
_atom_site_type_symbol
_atom_site_fract_x
_atom_site_fract_y
_atom_site_fract_z
_atom_site_U_iso_or_equiv
_atom_site_adp_type
_atom_site_occupancy
_atom_site_symmetry_multiplicity
_atom_site_calc_flag
_atom_site_refinement_flags
O1 O 0.1568(5) 0.12475(18) 0.22225(10) 0.0191(6) Uani 1 1 d .
O2 O 0.5141(5) 0.19364(18) 0.20893(9) 0.0201(6) Uani 1 1 d .
N1 N 0.1855(6) 0.3011(2) 0.22351(11) 0.0186(7) Uani 1 1 d .
N2 N -0.0579(6) 0.4015(2) 0.19418(12) 0.0219(8) Uani 1 1 d .
B1 B 0.3072(7) 0.2047(3) 0.23767(16) 0.0172(9) Uani 1 1 d .
C1 C 0.2445(7) 0.3930(3) 0.23791(14) 0.0225(9) Uani 1 1 d .
H1 H 0.3682 0.4093 0.2572 0.027 Uiso 1 1 calc R
C2 C 0.0943(7) 0.4551(3) 0.21959(15) 0.0251(9) Uani 1 1 d .
H2 H 0.0938 0.5224 0.2235 0.030 Uiso 1 1 calc R
C3 C 0.0022(7) 0.3091(3) 0.19730(14) 0.0220(9) Uani 1 1 d .
H3 H -0.0746 0.2573 0.1830 0.026 Uiso 1 1 calc R
C4 C -0.2518(8) 0.4383(3) 0.16817(18) 0.0345(11) Uani 1 1 d .
H4A H -0.2047 0.4638 0.1372 0.052 Uiso 1 1 calc R
H4B H -0.3215 0.4892 0.1869 0.052 Uiso 1 1 calc R
H4C H -0.3581 0.3865 0.1632 0.052 Uiso 1 1 calc R
C5 C 0.2886(7) 0.0653(3) 0.19540(13) 0.0161(8) Uani 1 1 d .
C6 C 0.2347(7) -0.0244(3) 0.17764(15) 0.0210(9) Uani 1 1 d .
H6 H 0.0948 -0.0526 0.1838 0.025 Uiso 1 1 calc R
C7 C 0.3959(7) -0.0715(3) 0.15016(14) 0.0226(9) Uani 1 1 d .
H7 H 0.3640 -0.1327 0.1373 0.027 Uiso 1 1 calc R
C8 C 0.6020(8) -0.0301(3) 0.14150(15) 0.0252(10) Uani 1 1 d .
H8 H 0.7073 -0.0633 0.1226 0.030 Uiso 1 1 calc R
C9 C 0.6561(7) 0.0601(3) 0.16029(14) 0.0202(8) Uani 1 1 d .
H9 H 0.7969 0.0881 0.1548 0.024 Uiso 1 1 calc R
C10 C 0.4966(7) 0.1065(3) 0.18714(13) 0.0194(8) Uani 1 1 d .
C11 C 0.3483(6) 0.2022(3) 0.29430(13) 0.0168(8) Uani 1 1 d .
C12 C 0.5500(7) 0.1708(3) 0.31359(14) 0.0191(8) Uani 1 1 d .
H12 H 0.6716 0.1597 0.2928 0.023 Uiso 1 1 calc R
C13 C 0.5759(7) 0.1555(3) 0.36282(14) 0.0186(8) Uani 1 1 d .
H13 H 0.7152 0.1355 0.3749 0.022 Uiso 1 1 calc R
C14 C 0.3993(7) 0.1694(3) 0.39444(14) 0.0190(8) Uani 1 1 d .
C15 C 0.1984(6) 0.2035(3) 0.37566(14) 0.0194(8) Uani 1 1 d .
H15 H 0.0778 0.2160 0.3965 0.023 Uiso 1 1 calc R
C16 C 0.1756(7) 0.2188(3) 0.32693(14) 0.0204(8) Uani 1 1 d .
H16 H 0.0379 0.2415 0.3151 0.024 Uiso 1 1 calc R
C17 C 0.4189(6) 0.1462(3) 0.44638(14) 0.0189(8) Uani 1 1 d .
C18 C 0.6142(7) 0.1654(3) 0.47232(14) 0.0201(9) Uani 1 1 d .
H18 H 0.7360 0.1950 0.4569 0.024 Uiso 1 1 calc R
C19 C 0.6288(7) 0.1410(3) 0.52038(15) 0.0247(9) Uani 1 1 d .
H19 H 0.7599 0.1551 0.5377 0.030 Uiso 1 1 calc R
C20 C 0.4526(8) 0.0962(3) 0.54338(15) 0.0252(10) Uani 1 1 d .
H20 H 0.4645 0.0790 0.5761 0.030 Uiso 1 1 calc R
C21 C 0.2579(7) 0.0766(3) 0.51806(15) 0.0249(9) Uani 1 1 d .
H21 H 0.1366 0.0469 0.5336 0.030 Uiso 1 1 calc R
C22 C 0.2437(7) 0.1009(3) 0.47017(14) 0.0211(9) Uani 1 1 d .
H22 H 0.1122 0.0866 0.4530 0.025 Uiso 1 1 calc R
C23 C 0.1601(8) 0.3325(3) 0.07321(15) 0.0260(10) Uani 1 1 d .
C24 C 0.2447(8) 0.2449(3) 0.08763(15) 0.0268(10) Uani 1 1 d .
H24 H 0.3841 0.2426 0.1032 0.032 Uiso 1 1 calc R
C25 C 0.1297(9) 0.1608(3) 0.07971(15) 0.0334(11) Uani 1 1 d .
H25 H 0.1911 0.1015 0.0894 0.040 Uiso 1 1 calc R
C26 C -0.0778(8) 0.1635(3) 0.05729(16) 0.0323(11) Uani 1 1 d .
H26 H -0.1572 0.1060 0.0518 0.039 Uiso 1 1 calc R
C27 C -0.1665(8) 0.2503(3) 0.04321(16) 0.0314(10) Uani 1 1 d .
H27 H -0.3078 0.2525 0.0284 0.038 Uiso 1 1 calc R
C28 C -0.0484(7) 0.3342(3) 0.05077(15) 0.0265(10) Uani 1 1 d .
H28 H -0.1091 0.3934 0.0407 0.032 Uiso 1 1 calc R
C29 C 0.2886(9) 0.4243(3) 0.0808(2) 0.0418(13) Uani 1 1 d .
H29A H 0.2990 0.4379 0.1151 0.063 Uiso 1 1 calc R
H29B H 0.2123 0.4770 0.0647 0.063 Uiso 1 1 calc R
H29C H 0.4375 0.4174 0.0674 0.063 Uiso 1 1 calc R

loop_
_atom_site_aniso_label
_atom_site_aniso_U_11
_atom_site_aniso_U_22
_atom_site_aniso_U_33
_atom_site_aniso_U_23
_atom_site_aniso_U_13
_atom_site_aniso_U_12
O1 0.0154(14) 0.0143(13) 0.0275(15) -0.0036(11) 0.0017(12) 0.0016(11)
O2 0.0197(15) 0.0135(13) 0.0271(15) -0.0041(11) 0.0023(12) -0.0015(11)
N1 0.0208(18) 0.0166(16) 0.0185(16) -0.0008(13) 0.0017(14) 0.0031(14)
N2 0.0213(19) 0.0167(17) 0.0279(18) 0.0003(14) 0.0021(15) 0.0039(15)
B1 0.014(2) 0.0119(19) 0.026(2) -0.0023(18) -0.0017(18) -0.0036(18)
C1 0.028(2) 0.018(2) 0.022(2) -0.0031(16) -0.0019(18) -0.0031(18)
C2 0.033(3) 0.017(2) 0.025(2) -0.0005(17) 0.0030(19) -0.0012(18)
C3 0.018(2) 0.020(2) 0.028(2) -0.0014(17) -0.0037(18) 0.0019(17)
C4 0.026(3) 0.032(3) 0.045(3) 0.008(2) -0.008(2) 0.008(2)
C5 0.021(2) 0.0127(18) 0.0151(18) 0.0013(14) 0.0007(16) 0.0036(16)
C6 0.020(2) 0.0162(19) 0.027(2) -0.0006(16) -0.0049(18) -0.0011(17)
C7 0.029(2) 0.018(2) 0.021(2) -0.0035(16) -0.0033(17) 0.0049(18)
C8 0.031(3) 0.024(2) 0.021(2) -0.0030(17) 0.0008(18) 0.0094(19)
C9 0.020(2) 0.020(2) 0.021(2) 0.0004(15) 0.0003(16) -0.0004(17)
C10 0.024(2) 0.0164(19) 0.0180(19) -0.0009(15) -0.0021(16) 0.0040(17)
C11 0.017(2) 0.0068(16) 0.026(2) -0.0020(15) 0.0004(16) -0.0040(15)
C12 0.019(2) 0.0112(18) 0.028(2) -0.0017(15) 0.0046(17) -0.0021(16)
C13 0.015(2) 0.0111(18) 0.030(2) 0.0012(16) -0.0011(16) 0.0004(15)
C14 0.018(2) 0.0147(18) 0.024(2) -0.0037(16) -0.0010(16) 0.0002(16)
C15 0.015(2) 0.0166(19) 0.026(2) -0.0005(16) 0.0021(16) -0.0004(16)
C16 0.017(2) 0.017(2) 0.027(2) 0.0011(16) -0.0029(17) 0.0007(16)
C17 0.013(2) 0.0181(19) 0.025(2) -0.0011(16) -0.0007(16) 0.0033(16)
C18 0.016(2) 0.0131(18) 0.031(2) -0.0006(16) 0.0000(17) 0.0000(16)
C19 0.019(2) 0.026(2) 0.030(2) -0.0011(18) -0.0058(18) -0.0014(18)
C20 0.034(3) 0.019(2) 0.022(2) 0.0025(16) 0.0017(18) 0.0019(19)
C21 0.021(2) 0.025(2) 0.029(2) 0.0055(18) 0.0048(18) -0.0015(18)
C22 0.015(2) 0.020(2) 0.027(2) 0.0007(16) -0.0035(16) 0.0012(17)
C23 0.031(3) 0.021(2) 0.025(2) -0.0006(17) 0.0000(19) -0.003(2)
C24 0.026(2) 0.031(2) 0.024(2) 0.0046(18) 0.0010(18) 0.0045(19)
C25 0.050(3) 0.028(2) 0.022(2) 0.0046(18) 0.000(2) 0.001(2)
C26 0.039(3) 0.028(2) 0.029(2) -0.0014(19) 0.003(2) -0.010(2)
C27 0.024(2) 0.035(3) 0.035(3) 0.000(2) 0.001(2) -0.002(2)
C28 0.027(2) 0.022(2) 0.031(2) 0.0001(18) 0.0013(19) 0.0044(19)
C29 0.040(3) 0.025(3) 0.060(3) 0.002(2) -0.013(3) -0.006(2)

loop_
_atom_type_symbol
_atom_type_description
_atom_type_scat_dispersion_real
_atom_type_scat_dispersion_imag
_atom_type_scat_source
C C 0.0033 0.0016 'International Tables Vol C Tables 4.2.6.8 and 6.1.1.4'
H H 0.0000 0.0000 'International Tables Vol C Tables 4.2.6.8 and 6.1.1.4'
B B 0.0013 0.0007 'International Tables Vol C Tables 4.2.6.8 and 6.1.1.4'
N N 0.0061 0.0033 'International Tables Vol C Tables 4.2.6.8 and 6.1.1.4'
O O 0.0106 0.0060 'International Tables Vol C Tables 4.2.6.8 and 6.1.1.4'

loop_
_geom_angle_atom_site_label_1
_geom_angle_atom_site_label_2
_geom_angle_atom_site_label_3
_geom_angle
C5 O1 B1 104.9(3)
C10 O2 B1 105.5(3)
C3 N1 C1 107.1(3)
C3 N1 B1 126.4(3)
C1 N1 B1 126.4(3)
C3 N2 C2 108.0(3)
C3 N2 C4 125.7(4)
C2 N2 C4 126.3(4)
O2 B1 O1 105.9(3)
O2 B1 N1 110.0(3)
O1 B1 N1 106.3(3)
O2 B1 C11 113.5(3)
O1 B1 C11 111.1(3)
N1 B1 C11 109.7(3)
C2 C1 N1 108.1(4)
C2 C1 H1 125.9
N1 C1 H1 125.9
C1 C2 N2 106.9(4)
C1 C2 H2 126.5
N2 C2 H2 126.5
N1 C3 N2 109.9(4)
N1 C3 H3 125.0
N2 C3 H3 125.0
N2 C4 H4A 109.5
N2 C4 H4B 109.5
H4A C4 H4B 109.5
N2 C4 H4C 109.5
H4A C4 H4C 109.5
H4B C4 H4C 109.5
O1 C5 C6 127.3(4)
O1 C5 C10 111.1(3)
C6 C5 C10 121.6(4)
C5 C6 C7 117.2(4)
C5 C6 H6 121.4
C7 C6 H6 121.4
C8 C7 C6 121.2(4)
C8 C7 H7 119.4
C6 C7 H7 119.4
C7 C8 C9 121.1(4)
C7 C8 H8 119.5
C9 C8 H8 119.5
C10 C9 C8 117.5(4)
C10 C9 H9 121.2
C8 C9 H9 121.2
O2 C10 C9 127.4(4)
O2 C10 C5 111.3(3)
C9 C10 C5 121.3(4)
C12 C11 C16 116.6(3)
C12 C11 B1 121.4(3)
C16 C11 B1 121.5(3)
C13 C12 C11 121.5(4)
C13 C12 H12 119.3
C11 C12 H12 119.3
C14 C13 C12 120.9(4)
C14 C13 H13 119.5
C12 C13 H13 119.5
C13 C14 C15 118.0(4)
C13 C14 C17 121.6(4)
C15 C14 C17 120.4(3)
C16 C15 C14 120.4(4)
C16 C15 H15 119.8
C14 C15 H15 119.8
C15 C16 C11 122.6(4)
C15 C16 H16 118.7
C11 C16 H16 118.7
C22 C17 C18 118.3(4)
C22 C17 C14 120.0(4)
C18 C17 C14 121.7(4)
C19 C18 C17 120.3(4)
C19 C18 H18 119.9
C17 C18 H18 119.9
C18 C19 C20 120.5(4)
C18 C19 H19 119.7
C20 C19 H19 119.7
C19 C20 C21 119.8(4)
C19 C20 H20 120.1
C21 C20 H20 120.1
C22 C21 C20 119.6(4)
C22 C21 H21 120.2
C20 C21 H21 120.2
C21 C22 C17 121.5(4)
C21 C22 H22 119.2
C17 C22 H22 119.2
C24 C23 C28 118.3(4)
C24 C23 C29 121.3(4)
C28 C23 C29 120.4(4)
C25 C24 C23 121.3(4)
C25 C24 H24 119.4
C23 C24 H24 119.4
C24 C25 C26 119.9(4)
C24 C25 H25 120.1
C26 C25 H25 120.1
C27 C26 C25 119.8(4)
C27 C26 H26 120.1
C25 C26 H26 120.1
C26 C27 C28 119.9(4)
C26 C27 H27 120.0
C28 C27 H27 120.0
C27 C28 C23 120.8(4)
C27 C28 H28 119.6
C23 C28 H28 119.6
C23 C29 H29A 109.5
C23 C29 H29B 109.5
H29A C29 H29B 109.5
C23 C29 H29C 109.5
H29A C29 H29C 109.5
H29B C29 H29C 109.5

loop_
_geom_bond_atom_site_label_1
_geom_bond_atom_site_label_2
_geom_bond_distance
O1 C5 1.376(4)
O1 B1 1.506(5)
O2 C10 1.368(5)
O2 B1 1.496(5)
N1 C3 1.334(5)
N1 C1 1.396(5)
N1 B1 1.588(5)
N2 C3 1.347(5)
N2 C2 1.385(5)
N2 C4 1.474(5)
B1 C11 1.605(6)
C1 C2 1.358(6)
C1 H1 0.9500
C2 H2 0.9500
C3 H3 0.9500
C4 H4A 0.9800
C4 H4B 0.9800
C4 H4C 0.9800
C5 C6 1.389(5)
C5 C10 1.404(6)
C6 C7 1.407(6)
C6 H6 0.9500
C7 C8 1.396(6)
C7 H7 0.9500
C8 C9 1.407(6)
C8 H8 0.9500
C9 C10 1.385(6)
C9 H9 0.9500
C11 C12 1.405(5)
C11 C16 1.407(5)
C12 C13 1.403(6)
C12 H12 0.9500
C13 C14 1.400(6)
C13 H13 0.9500
C14 C15 1.408(6)
C14 C17 1.494(5)
C15 C16 1.388(5)
C15 H15 0.9500
C16 H16 0.9500
C17 C22 1.403(6)
C17 C18 1.412(6)
C18 C19 1.391(6)
C18 H18 0.9500
C19 C20 1.395(6)
C19 H19 0.9500
C20 C21 1.401(6)
C20 H20 0.9500
C21 C22 1.386(6)
C21 H21 0.9500
C22 H22 0.9500
C23 C24 1.390(6)
C23 C28 1.409(6)
C23 C29 1.518(6)
C24 C25 1.386(6)
C24 H24 0.9500
C25 C26 1.404(7)
C25 H25 0.9500
C26 C27 1.386(6)
C26 H26 0.9500
C27 C28 1.393(6)
C27 H27 0.9500
C28 H28 0.9500
C29 H29A 0.9800
C29 H29B 0.9800
C29 H29C 0.9800

loop_
_geom_torsion_atom_site_label_1
_geom_torsion_atom_site_label_2
_geom_torsion_atom_site_label_3
_geom_torsion_atom_site_label_4
_geom_torsion
C10 O2 B1 O1 -10.5(4)
C10 O2 B1 N1 -125.0(3)
C10 O2 B1 C11 111.7(3)
C5 O1 B1 O2 11.3(4)
C5 O1 B1 N1 128.3(3)
C5 O1 B1 C11 -112.4(3)
C3 N1 B1 O2 105.8(4)
C1 N1 B1 O2 -77.3(4)
C3 N1 B1 O1 -8.5(5)
C1 N1 B1 O1 168.5(3)
C3 N1 B1 C11 -128.7(4)
C1 N1 B1 C11 48.2(5)
C3 N1 C1 C2 -0.3(4)
B1 N1 C1 C2 -177.8(4)
N1 C1 C2 N2 0.4(5)
C3 N2 C2 C1 -0.2(5)
C4 N2 C2 C1 179.8(4)
C1 N1 C3 N2 0.2(4)
B1 N1 C3 N2 177.6(3)
C2 N2 C3 N1 0.0(5)
C4 N2 C3 N1 180.0(4)
B1 O1 C5 C6 171.9(4)
B1 O1 C5 C10 -8.1(4)
O1 C5 C6 C7 178.8(4)
C10 C5 C6 C7 -1.2(6)
C5 C6 C7 C8 0.5(6)
C6 C7 C8 C9 0.5(6)
C7 C8 C9 C10 -0.8(6)
B1 O2 C10 C9 -173.4(4)
B1 O2 C10 C5 6.0(4)
C8 C9 C10 O2 179.4(4)
C8 C9 C10 C5 0.1(6)
O1 C5 C10 O2 1.5(4)
C6 C5 C10 O2 -178.5(3)
O1 C5 C10 C9 -179.1(3)
C6 C5 C10 C9 0.9(6)
O2 B1 C11 C12 -13.7(5)
O1 B1 C11 C12 105.6(4)
N1 B1 C11 C12 -137.2(3)
O2 B1 C11 C16 175.1(3)
O1 B1 C11 C16 -65.7(4)
N1 B1 C11 C16 51.6(5)
C16 C11 C12 C13 1.0(5)
B1 C11 C12 C13 -170.7(3)
C11 C12 C13 C14 1.2(6)
C12 C13 C14 C15 -3.0(6)
C12 C13 C14 C17 175.2(4)
C13 C14 C15 C16 2.6(6)
C17 C14 C15 C16 -175.6(4)
C14 C15 C16 C11 -0.4(6)
C12 C11 C16 C15 -1.4(6)
B1 C11 C16 C15 170.3(4)
C13 C14 C17 C22 -138.4(4)
C15 C14 C17 C22 39.7(5)
C13 C14 C17 C18 39.2(5)
C15 C14 C17 C18 -142.7(4)
C22 C17 C18 C19 -1.0(6)
C14 C17 C18 C19 -178.6(4)
C17 C18 C19 C20 0.9(6)
C18 C19 C20 C21 -0.9(6)
C19 C20 C21 C22 0.8(6)
C20 C21 C22 C17 -0.9(6)
C18 C17 C22 C21 1.0(6)
C14 C17 C22 C21 178.7(4)
C28 C23 C24 C25 0.9(7)
C29 C23 C24 C25 -178.5(4)
C23 C24 C25 C26 -0.9(7)
C24 C25 C26 C27 0.0(7)
C25 C26 C27 C28 0.9(7)
C26 C27 C28 C23 -0.8(7)
C24 C23 C28 C27 0.0(6)
C29 C23 C28 C27 179.3(4)

loop_
_publcif_info_exptl_table_extra_item
sin_theta_over_lambda_max
